data_2230005
loop_
_publ_author_name
'Cheng, Jian-Ming'
'Zheng, Yun-Feng'
'Peng, Guo-Ping'

_publ_section_title
;
 (<i>E</i>)-1-{4-[(<i>E</i>)-3-Chlorobenzylideneamino]phenyl}-3-(3-chlorophenyl)prop-2-en-1-one
;
_journal_coeditor_code HB5842
_journal_issue 5
_journal_name_full 'Acta Crystallographica Section E'
_journal_page_first o1217
_journal_paper_doi 10.1107/S1600536811013778
_journal_volume 67
_journal_year 2011
_chemical_formula_iupac 'C22 H15 Cl2 N O'
_chemical_formula_moiety 'C22 H15 Cl2 N O'
_chemical_formula_sum 'C22 H15 Cl2 N O'
_chemical_formula_weight 380.25
_chemical_name_systematic
;
(<i>E</i>)-1-{4-[(<i>E</i>)-3-Chlorobenzylideneamino]phenyl}-
3-(3-chlorophenyl)prop-2-en-1-one
;
_space_group_IT_number 14
_symmetry_cell_setting monoclinic
_symmetry_space_group_name_Hall '-P 2ybc'
_symmetry_space_group_name_H-M 'P 1 21/c 1'
_atom_sites_solution_hydrogens geom
_atom_sites_solution_primary direct
_atom_sites_solution_secondary difmap
_audit_creation_method SHELXL-97
_cell_angle_alpha 90.00
_cell_angle_beta 100.32(3)
_cell_angle_gamma 90.00
_cell_formula_units_Z 4
_cell_length_a 17.454(4)
_cell_length_b 6.1110(12)
_cell_length_c 17.179(3)
_cell_measurement_reflns_used 25
_cell_measurement_temperature 293(2)
_cell_measurement_theta_max 12
_cell_measurement_theta_min 9
_cell_volume 1802.7(7)
_computing_cell_refinement 'CAD-4 Software (Enraf--Nonius, 1989)'
_computing_data_collection 'CAD-4 Software (Enraf--Nonius, 1989)'
_computing_data_reduction 'XCAD4 (Harms & Wocadlo, 1995)'
_computing_molecular_graphics 'SHELXTL (Sheldrick, 2008)'
_computing_publication_material 'SHELXTL (Sheldrick, 2008)'
_computing_structure_refinement 'SHELXL97 (Sheldrick, 2008)'
_computing_structure_solution 'SHELXS97 (Sheldrick, 2008)'
_diffrn_ambient_temperature 293(2)
_diffrn_measured_fraction_theta_full 0.998
_diffrn_measured_fraction_theta_max 0.998
_diffrn_measurement_device_type 'Enraf--Nonius CAD-4'
_diffrn_measurement_method \w/2\q
_diffrn_radiation_monochromator graphite
_diffrn_radiation_source 'fine-focus sealed tube'
_diffrn_radiation_type MoK\a
_diffrn_radiation_wavelength 0.71073
_diffrn_reflns_av_R_equivalents 0.0206
_diffrn_reflns_av_sigmaI/netI 0.0341
_diffrn_reflns_limit_h_max 0
_diffrn_reflns_limit_h_min -21
_diffrn_reflns_limit_k_max 7
_diffrn_reflns_limit_k_min 0
_diffrn_reflns_limit_l_max 21
_diffrn_reflns_limit_l_min -20
_diffrn_reflns_number 3659
_diffrn_reflns_theta_full 26.00
_diffrn_reflns_theta_max 26.00
_diffrn_reflns_theta_min 1.19
_diffrn_standards_decay_% 1
_diffrn_standards_interval_count 3
_diffrn_standards_interval_time 120
_diffrn_standards_number 200
_exptl_absorpt_coefficient_mu 0.371
_exptl_absorpt_correction_T_max 0.9639
_exptl_absorpt_correction_T_min 0.8659
_exptl_absorpt_correction_type psi-scan
_exptl_absorpt_process_details '(North <i>et al.</i>, 1968)'
_exptl_crystal_colour colorless
_exptl_crystal_density_diffrn 1.401
_exptl_crystal_density_method 'not measured'
_exptl_crystal_description block
_exptl_crystal_F_000 784
_exptl_crystal_size_max 0.40
_exptl_crystal_size_mid 0.30
_exptl_crystal_size_min 0.10
_refine_diff_density_max 0.256
_refine_diff_density_min -0.371
_refine_ls_extinction_method none
_refine_ls_goodness_of_fit_ref 1.064
_refine_ls_hydrogen_treatment constr
_refine_ls_matrix_type full
_refine_ls_number_parameters 235
_refine_ls_number_reflns 3539
_refine_ls_number_restraints 0
_refine_ls_restrained_S_all 1.064
_refine_ls_R_factor_all 0.0906
_refine_ls_R_factor_gt 0.0565
_refine_ls_shift/su_max 0.000
_refine_ls_shift/su_mean 0.000
_refine_ls_structure_factor_coef Fsqd
_refine_ls_weighting_details 'calc w=1/[\s^2^(Fo^2^)+(0.0633P)^2^+0.6746P] where P=(Fo^2^+2Fc^2^)/3'
_refine_ls_weighting_scheme calc
_refine_ls_wR_factor_gt 0.1257
_refine_ls_wR_factor_ref 0.1447
_reflns_number_gt 2367
_reflns_number_total 3539
_reflns_threshold_expression I>2\s(I)
_cod_data_source_file hb5842.cif
_cod_data_source_block I
_cod_original_cell_volume 1802.7(6)
_cod_original_sg_symbol_H-M 'P 21/c'
_cod_database_code 2230005
_cod_database_fobs_code 2230005

loop_
_symmetry_equiv_pos_as_xyz
'x, y, z'
'-x, y+1/2, -z+1/2'
'-x, -y, -z'
'x, -y-1/2, z-1/2'

loop_
_atom_site_type_symbol
_atom_site_label
_atom_site_fract_x
_atom_site_fract_y
_atom_site_fract_z
_atom_site_U_iso_or_equiv
_atom_site_adp_type
_atom_site_calc_flag
_atom_site_refinement_flags
_atom_site_occupancy
_atom_site_symmetry_multiplicity
_atom_site_disorder_assembly
_atom_site_disorder_group
C C1 0.82827(15) -0.0032(5) -0.05196(15) 0.0486(7) Uani d . 1 1 . .
C C2 0.87296(15) -0.1135(5) -0.09848(16) 0.0524(7) Uani d . 1 1 . .
H H2 0.8585 -0.2535 -0.1167 0.063 Uiso calc R 1 1 . .
C C3 0.93831(17) -0.0187(6) -0.11798(18) 0.0617(8) Uani d . 1 1 . .
C C4 0.96089(19) 0.1871(6) -0.0928(2) 0.0732(9) Uani d . 1 1 . .
H H4 1.0054 0.2501 -0.1058 0.088 Uiso calc R 1 1 . .
C C5 0.9159(2) 0.2994(6) -0.0476(2) 0.0802(10) Uani d . 1 1 . .
H H5 0.9301 0.4405 -0.0307 0.096 Uiso calc R 1 1 . .
C C6 0.85060(18) 0.2070(5) -0.02714(19) 0.0652(8) Uani d . 1 1 . .
H H6 0.8213 0.2855 0.0035 0.078 Uiso calc R 1 1 . .
C C7 0.76114(15) -0.1165(5) -0.03071(15) 0.0515(7) Uani d . 1 1 . .
H H7 0.7557 -0.2622 -0.0462 0.062 Uiso calc R 1 1 . .
C C8 0.70704(15) -0.0416(5) 0.00740(15) 0.0515(7) Uani d . 1 1 . .
H H8 0.7078 0.1040 0.0232 0.062 Uiso calc R 1 1 . .
C C9 0.64549(16) -0.1899(5) 0.02472(15) 0.0498(7) Uani d . 1 1 . .
C C10 0.58642(15) -0.1109(4) 0.07094(14) 0.0428(6) Uani d . 1 1 . .
C C11 0.58854(15) 0.0934(4) 0.10662(15) 0.0488(7) Uani d . 1 1 . .
H H11 0.6285 0.1902 0.1017 0.059 Uiso calc R 1 1 . .
C C12 0.53180(15) 0.1548(5) 0.14945(15) 0.0475(6) Uani d . 1 1 . .
H H12 0.5344 0.2910 0.1740 0.057 Uiso calc R 1 1 . .
C C13 0.47135(15) 0.0137(4) 0.15568(14) 0.0429(6) Uani d . 1 1 . .
C C14 0.46980(17) -0.1910(4) 0.12070(17) 0.0551(7) Uani d . 1 1 . .
H H14 0.4299 -0.2884 0.1254 0.066 Uiso calc R 1 1 . .
C C15 0.52654(16) -0.2513(5) 0.07917(16) 0.0525(7) Uani d . 1 1 . .
H H15 0.5246 -0.3893 0.0561 0.063 Uiso calc R 1 1 . .
C C16 0.37984(14) 0.2508(4) 0.18899(14) 0.0441(6) Uani d . 1 1 . .
H H16 0.4007 0.3531 0.1586 0.053 Uiso calc R 1 1 . .
C C17 0.31366(15) 0.3162(4) 0.22540(14) 0.0435(6) Uani d . 1 1 . .
C C18 0.28087(16) 0.5218(5) 0.20967(16) 0.0515(7) Uani d . 1 1 . .
H H18 0.3023 0.6187 0.1777 0.062 Uiso calc R 1 1 . .
C C19 0.21688(17) 0.5833(5) 0.24099(18) 0.0591(8) Uani d . 1 1 . .
H H19 0.1958 0.7223 0.2307 0.071 Uiso calc R 1 1 . .
C C20 0.18380(17) 0.4406(5) 0.28750(18) 0.0598(8) Uani d . 1 1 . .
H H20 0.1405 0.4819 0.3087 0.072 Uiso calc R 1 1 . .
C C21 0.21605(16) 0.2352(5) 0.30206(16) 0.0522(7) Uani d . 1 1 . .
C C22 0.28056(15) 0.1702(4) 0.27221(14) 0.0456(6) Uani d . 1 1 . .
H H22 0.3017 0.0315 0.2831 0.055 Uiso calc R 1 1 . .
Cl Cl1 0.99327(5) -0.1679(2) -0.17471(6) 0.0968(4) Uani d . 1 1 . .
Cl Cl2 0.17205(5) 0.05098(15) 0.35786(5) 0.0771(3) Uani d . 1 1 . .
N N1 0.40982(12) 0.0634(4) 0.19679(12) 0.0468(5) Uani d . 1 1 . .
O O1 0.64304(12) -0.3797(4) 0.00131(13) 0.0693(6) Uani d . 1 1 . .

loop_
_atom_site_aniso_label
_atom_site_aniso_U_11
_atom_site_aniso_U_22
_atom_site_aniso_U_33
_atom_site_aniso_U_12
_atom_site_aniso_U_13
_atom_site_aniso_U_23
C1 0.0474(15) 0.0542(17) 0.0434(14) -0.0010(13) 0.0060(12) -0.0006(13)
C2 0.0494(15) 0.0540(17) 0.0555(16) -0.0054(13) 0.0142(13) -0.0054(14)
C3 0.0508(17) 0.073(2) 0.0626(18) -0.0045(16) 0.0147(14) 0.0011(16)
C4 0.0557(18) 0.076(2) 0.088(2) -0.0150(18) 0.0127(17) 0.004(2)
C5 0.080(2) 0.056(2) 0.101(3) -0.0187(19) 0.008(2) -0.006(2)
C6 0.0644(19) 0.058(2) 0.074(2) -0.0058(16) 0.0129(16) -0.0152(16)
C7 0.0545(16) 0.0551(17) 0.0463(15) -0.0052(14) 0.0128(13) -0.0080(13)
C8 0.0561(16) 0.0539(17) 0.0465(15) -0.0015(14) 0.0147(13) -0.0061(13)
C9 0.0544(16) 0.0524(18) 0.0433(14) -0.0001(14) 0.0105(12) -0.0051(13)
C10 0.0476(14) 0.0451(15) 0.0367(13) 0.0012(12) 0.0101(11) -0.0005(11)
C11 0.0463(15) 0.0496(17) 0.0521(15) -0.0084(13) 0.0134(12) -0.0080(13)
C12 0.0504(15) 0.0467(15) 0.0462(15) -0.0026(13) 0.0112(12) -0.0085(13)
C13 0.0509(15) 0.0417(15) 0.0379(13) 0.0044(12) 0.0127(11) 0.0077(12)
C14 0.0620(17) 0.0414(16) 0.0688(18) -0.0072(14) 0.0305(15) 0.0025(14)
C15 0.0658(17) 0.0367(15) 0.0588(17) -0.0037(13) 0.0216(14) -0.0044(13)
C16 0.0491(14) 0.0444(15) 0.0410(14) -0.0059(13) 0.0145(11) 0.0018(12)
C17 0.0463(14) 0.0418(15) 0.0432(13) -0.0053(12) 0.0102(11) -0.0051(12)
C18 0.0541(16) 0.0446(16) 0.0576(17) -0.0030(13) 0.0151(13) -0.0005(13)
C19 0.0590(17) 0.0460(17) 0.074(2) 0.0038(14) 0.0155(15) -0.0092(15)
C20 0.0563(17) 0.059(2) 0.070(2) -0.0035(15) 0.0259(15) -0.0166(16)
C21 0.0573(17) 0.0535(18) 0.0505(16) -0.0132(14) 0.0218(13) -0.0090(13)
C22 0.0502(15) 0.0432(15) 0.0455(14) -0.0051(12) 0.0141(12) -0.0026(12)
Cl1 0.0694(6) 0.1239(9) 0.1101(8) -0.0134(6) 0.0507(5) -0.0227(7)
Cl2 0.0919(6) 0.0759(6) 0.0763(5) -0.0213(5) 0.0496(5) -0.0045(4)
N1 0.0545(13) 0.0444(13) 0.0452(12) 0.0037(11) 0.0192(10) 0.0070(10)
O1 0.0787(15) 0.0571(13) 0.0810(15) -0.0079(11) 0.0379(12) -0.0226(11)

loop_
_atom_type_symbol
_atom_type_description
_atom_type_scat_dispersion_real
_atom_type_scat_dispersion_imag
_atom_type_scat_source
C C 0.0033 0.0016 'International Tables Vol C Tables 4.2.6.8 and 6.1.1.4'
H H 0.0000 0.0000 'International Tables Vol C Tables 4.2.6.8 and 6.1.1.4'
N N 0.0061 0.0033 'International Tables Vol C Tables 4.2.6.8 and 6.1.1.4'
O O 0.0106 0.0060 'International Tables Vol C Tables 4.2.6.8 and 6.1.1.4'
Cl Cl 0.1484 0.1585 'International Tables Vol C Tables 4.2.6.8 and 6.1.1.4'

loop_
_geom_angle_atom_site_label_1
_geom_angle_atom_site_label_2
_geom_angle_atom_site_label_3
_geom_angle_site_symmetry_1
_geom_angle_site_symmetry_3
_geom_angle
_geom_angle_publ_flag
C6 C1 C2 . . 118.1(3) ?
C6 C1 C7 . . 123.7(3) ?
C2 C1 C7 . . 118.2(3) ?
C3 C2 C1 . . 120.8(3) ?
C3 C2 H2 . . 119.6 ?
C1 C2 H2 . . 119.6 ?
C4 C3 C2 . . 121.1(3) ?
C4 C3 Cl1 . . 120.2(2) ?
C2 C3 Cl1 . . 118.7(3) ?
C3 C4 C5 . . 118.3(3) ?
C3 C4 H4 . . 120.8 ?
C5 C4 H4 . . 120.8 ?
C6 C5 C4 . . 121.4(3) ?
C6 C5 H5 . . 119.3 ?
C4 C5 H5 . . 119.3 ?
C5 C6 C1 . . 120.2(3) ?
C5 C6 H6 . . 119.9 ?
C1 C6 H6 . . 119.9 ?
C8 C7 C1 . . 129.4(3) ?
C8 C7 H7 . . 115.3 ?
C1 C7 H7 . . 115.3 ?
C7 C8 C9 . . 119.8(3) ?
C7 C8 H8 . . 120.1 ?
C9 C8 H8 . . 120.1 ?
O1 C9 C8 . . 119.9(2) ?
O1 C9 C10 . . 119.7(3) ?
C8 C9 C10 . . 120.4(2) ?
C15 C10 C11 . . 118.3(2) ?
C15 C10 C9 . . 117.6(2) ?
C11 C10 C9 . . 124.1(2) ?
C12 C11 C10 . . 120.8(2) ?
C12 C11 H11 . . 119.6 ?
C10 C11 H11 . . 119.6 ?
C13 C12 C11 . . 120.0(2) ?
C13 C12 H12 . . 120.0 ?
C11 C12 H12 . . 120.0 ?
C12 C13 C14 . . 119.1(2) ?
C12 C13 N1 . . 124.1(2) ?
C14 C13 N1 . . 116.8(2) ?
C15 C14 C13 . . 120.5(3) ?
C15 C14 H14 . . 119.7 ?
C13 C14 H14 . . 119.7 ?
C14 C15 C10 . . 121.2(3) ?
C14 C15 H15 . . 119.4 ?
C10 C15 H15 . . 119.4 ?
N1 C16 C17 . . 123.3(2) ?
N1 C16 H16 . . 118.4 ?
C17 C16 H16 . . 118.4 ?
C18 C17 C22 . . 119.5(2) ?
C18 C17 C16 . . 119.6(2) ?
C22 C17 C16 . . 120.8(2) ?
C19 C18 C17 . . 120.5(3) ?
C19 C18 H18 . . 119.8 ?
C17 C18 H18 . . 119.8 ?
C18 C19 C20 . . 120.5(3) ?
C18 C19 H19 . . 119.8 ?
C20 C19 H19 . . 119.8 ?
C19 C20 C21 . . 118.8(3) ?
C19 C20 H20 . . 120.6 ?
C21 C20 H20 . . 120.6 ?
C22 C21 C20 . . 121.9(3) ?
C22 C21 Cl2 . . 119.3(2) ?
C20 C21 Cl2 . . 118.8(2) ?
C21 C22 C17 . . 118.8(3) ?
C21 C22 H22 . . 120.6 ?
C17 C22 H22 . . 120.6 ?
C16 N1 C13 . . 118.7(2) ?

loop_
_geom_bond_atom_site_label_1
_geom_bond_atom_site_label_2
_geom_bond_site_symmetry_2
_geom_bond_distance
_geom_bond_publ_flag
C1 C6 . 1.387(4) ?
C1 C2 . 1.387(4) ?
C1 C7 . 1.462(4) ?
C2 C3 . 1.373(4) ?
C2 H2 . 0.9300 ?
C3 C4 . 1.365(5) ?
C3 Cl1 . 1.742(3) ?
C4 C5 . 1.382(5) ?
C4 H4 . 0.9300 ?
C5 C6 . 1.373(4) ?
C5 H5 . 0.9300 ?
C6 H6 . 0.9300 ?
C7 C8 . 1.323(4) ?
C7 H7 . 0.9300 ?
C8 C9 . 1.476(4) ?
C8 H8 . 0.9300 ?
C9 O1 . 1.225(3) ?
C9 C10 . 1.490(3) ?
C10 C15 . 1.379(4) ?
C10 C11 . 1.388(4) ?
C11 C12 . 1.387(3) ?
C11 H11 . 0.9300 ?
C12 C13 . 1.382(4) ?
C12 H12 . 0.9300 ?
C13 C14 . 1.386(4) ?
C13 N1 . 1.420(3) ?
C14 C15 . 1.370(4) ?
C14 H14 . 0.9300 ?
C15 H15 . 0.9300 ?
C16 N1 . 1.256(3) ?
C16 C17 . 1.464(3) ?
C16 H16 . 0.9300 ?
C17 C18 . 1.387(4) ?
C17 C22 . 1.394(3) ?
C18 C19 . 1.376(4) ?
C18 H18 . 0.9300 ?
C19 C20 . 1.377(4) ?
C19 H19 . 0.9300 ?
C20 C21 . 1.380(4) ?
C20 H20 . 0.9300 ?
C21 C22 . 1.377(4) ?
C21 Cl2 . 1.743(3) ?
C22 H22 . 0.9300 ?

loop_
_geom_torsion_atom_site_label_1
_geom_torsion_atom_site_label_2
_geom_torsion_atom_site_label_3
_geom_torsion_atom_site_label_4
_geom_torsion_site_symmetry_1
_geom_torsion_site_symmetry_2
_geom_torsion_site_symmetry_3
_geom_torsion_site_symmetry_4
_geom_torsion
_geom_torsion_publ_flag
C6 C1 C2 C3 . . . . 1.3(4) ?
C7 C1 C2 C3 . . . . -177.6(3) ?
C1 C2 C3 C4 . . . . -0.6(5) ?
C1 C2 C3 Cl1 . . . . 178.6(2) ?
C2 C3 C4 C5 . . . . -0.6(5) ?
Cl1 C3 C4 C5 . . . . -179.7(3) ?
C3 C4 C5 C6 . . . . 0.9(6) ?
C4 C5 C6 C1 . . . . -0.2(5) ?
C2 C1 C6 C5 . . . . -0.9(4) ?
C7 C1 C6 C5 . . . . 177.9(3) ?
C6 C1 C7 C8 . . . . 6.8(5) ?
C2 C1 C7 C8 . . . . -174.4(3) ?
C1 C7 C8 C9 . . . . -177.9(3) ?
C7 C8 C9 O1 . . . . -2.6(4) ?
C7 C8 C9 C10 . . . . 177.1(2) ?
O1 C9 C10 C15 . . . . -5.9(4) ?
C8 C9 C10 C15 . . . . 174.4(2) ?
O1 C9 C10 C11 . . . . 173.4(3) ?
C8 C9 C10 C11 . . . . -6.2(4) ?
C15 C10 C11 C12 . . . . 0.0(4) ?
C9 C10 C11 C12 . . . . -179.4(2) ?
C10 C11 C12 C13 . . . . -1.3(4) ?
C11 C12 C13 C14 . . . . 1.9(4) ?
C11 C12 C13 N1 . . . . -178.7(2) ?
C12 C13 C14 C15 . . . . -1.3(4) ?
N1 C13 C14 C15 . . . . 179.3(3) ?
C13 C14 C15 C10 . . . . -0.1(4) ?
C11 C10 C15 C14 . . . . 0.7(4) ?
C9 C10 C15 C14 . . . . -179.9(3) ?
N1 C16 C17 C18 . . . . -175.9(3) ?
N1 C16 C17 C22 . . . . 0.6(4) ?
C22 C17 C18 C19 . . . . 1.1(4) ?
C16 C17 C18 C19 . . . . 177.6(3) ?
C17 C18 C19 C20 . . . . -0.9(4) ?
C18 C19 C20 C21 . . . . 0.0(4) ?
C19 C20 C21 C22 . . . . 0.7(4) ?
C19 C20 C21 Cl2 . . . . -177.7(2) ?
C20 C21 C22 C17 . . . . -0.5(4) ?
Cl2 C21 C22 C17 . . . . 177.81(19) ?
C18 C17 C22 C21 . . . . -0.4(4) ?
C16 C17 C22 C21 . . . . -176.9(2) ?
C17 C16 N1 C13 . . . . 176.9(2) ?
C12 C13 N1 C16 . . . . 42.3(4) ?
C14 C13 N1 C16 . . . . -138.3(3) ?

loop_
_cod_related_entry_id
_cod_related_entry_database
_cod_related_entry_code
1 ChemSpider 30656638
